data_4129947
loop_
_publ_author_name
'Xu, Tao'
'Yin, Chih-Juo Madeline'
'Wodrich, Matthew D.'
'Mazza, Simona'
'Schultz, Katherine M.'
'Scopelliti, Rosario'
'Hu, Xile'

_publ_section_title
;
 A Functional Model of [Fe]-Hydrogenase.
;
_journal_issue 10
_journal_name_full 'Journal of the American Chemical Society'
_journal_page_first 3270
_journal_page_last 3273
_journal_paper_doi 10.1021/jacs.5b12095
_journal_volume 138
_journal_year 2016
_chemical_formula_moiety 'C20 H35 Fe I N2 O3 P2'
_chemical_formula_sum 'C20 H35 Fe I N2 O3 P2'
_chemical_formula_weight 596.19
_space_group_IT_number 19
_space_group_name_Hall 'P 2ac 2ab'
_space_group_name_H-M_alt 'P 21 21 21'
_symmetry_cell_setting orthorhombic
_symmetry_space_group_name_Hall 'P 2ac 2ab'
_symmetry_space_group_name_H-M 'P 21 21 21'
_atom_sites_solution_hydrogens geom
_atom_sites_solution_primary direct
_atom_sites_solution_secondary difmap
_audit_creation_method SHELXL-97
_audit_update_record
;
2015-07-03 # Formatted by publCIF

;
_cell_angle_alpha 90.00
_cell_angle_beta 90.00
_cell_angle_gamma 90.00
_cell_formula_units_Z 4
_cell_length_a 9.9016(16)
_cell_length_b 11.7995(10)
_cell_length_c 21.0437(13)
_cell_measurement_reflns_used 506
_cell_measurement_temperature 100(2)
_cell_measurement_theta_max 22
_cell_measurement_theta_min 3
_cell_volume 2458.6(5)
_computing_cell_refinement 'Dirax/lsq (Duisenberg & Schreurs, 1989-2000)'
_computing_data_collection 'Collect (Bruker AXS BV, 1997-2004)'
_computing_data_reduction 'EvalCCD (Duisenberg & Schreurs, 1990-2000)'
_computing_molecular_graphics 'Bruker SHELXTL'
_computing_publication_material 'Bruker SHELXTL'
_computing_structure_refinement 'SHELXL-97 (Sheldrick, 1997)'
_computing_structure_solution 'SHELXS-97 (Sheldrick, 1990)'
_diffrn_ambient_temperature 100(2)
_diffrn_measured_fraction_theta_full 0.995
_diffrn_measured_fraction_theta_max 0.995
_diffrn_measurement_device_type 'Bruker APEX II CCD'
_diffrn_measurement_method 'phi and omega scans'
_diffrn_radiation_monochromator graphite
_diffrn_radiation_source 'fine-focus sealed tube'
_diffrn_radiation_type MoK\a
_diffrn_radiation_wavelength 0.71073
_diffrn_reflns_av_R_equivalents 0.0501
_diffrn_reflns_av_sigmaI/netI 0.0361
_diffrn_reflns_limit_h_max 12
_diffrn_reflns_limit_h_min -12
_diffrn_reflns_limit_k_max 15
_diffrn_reflns_limit_k_min -15
_diffrn_reflns_limit_l_max 27
_diffrn_reflns_limit_l_min -27
_diffrn_reflns_number 29455
_diffrn_reflns_theta_full 27.49
_diffrn_reflns_theta_max 27.49
_diffrn_reflns_theta_min 3.31
_exptl_absorpt_coefficient_mu 2.022
_exptl_absorpt_correction_T_max 0.7456
_exptl_absorpt_correction_T_min 0.5590
_exptl_absorpt_correction_type multi-scan
_exptl_absorpt_process_details 'SADABS 2008, Bruker AXS, 2008'
_exptl_crystal_colour red
_exptl_crystal_density_diffrn 1.611
_exptl_crystal_density_method 'not measured'
_exptl_crystal_description prism
_exptl_crystal_F_000 1208
_exptl_crystal_size_max 0.34
_exptl_crystal_size_mid 0.28
_exptl_crystal_size_min 0.19
_refine_diff_density_max 0.581
_refine_diff_density_min -0.569
_refine_diff_density_rms 0.091
_refine_ls_abs_structure_details 'Flack H D (1983), Acta Cryst. A39, 876-881'
_refine_ls_abs_structure_Flack 0.371(15)
_refine_ls_extinction_method none
_refine_ls_goodness_of_fit_ref 1.206
_refine_ls_hydrogen_treatment constr
_refine_ls_matrix_type full
_refine_ls_number_parameters 269
_refine_ls_number_reflns 5588
_refine_ls_number_restraints 0
_refine_ls_restrained_S_all 1.206
_refine_ls_R_factor_all 0.0324
_refine_ls_R_factor_gt 0.0274
_refine_ls_shift/su_max 0.001
_refine_ls_shift/su_mean 0.000
_refine_ls_structure_factor_coef Fsqd
_refine_ls_weighting_details 'calc w=1/[\s^2^(Fo^2^)+(0.0121P)^2^+2.2689P] where P=(Fo^2^+2Fc^2^)/3'
_refine_ls_weighting_scheme calc
_refine_ls_wR_factor_gt 0.0594
_refine_ls_wR_factor_ref 0.0617
_reflns_number_gt 5235
_reflns_number_total 5588
_reflns_threshold_expression >2sigma(I)
_cod_data_source_file ja5b12095_si_002.cif
_cod_data_source_block yin90
_cod_database_code 4129947
_publcif_datablock.id {3db0f334-affa-4834-87bc-7c8dea4c258b}

_publcif_info_exptl_table_max_cols 4
_publcif_info_exptl_table_use_headnotes n

loop_
_symmetry_equiv_pos_as_xyz
'x, y, z'
'-x+1/2, -y, z+1/2'
'-x, y+1/2, -z+1/2'
'x+1/2, -y+1/2, -z'

loop_
_atom_site_label
_atom_site_type_symbol
_atom_site_fract_x
_atom_site_fract_y
_atom_site_fract_z
_atom_site_U_iso_or_equiv
_atom_site_adp_type
_atom_site_occupancy
_atom_site_symmetry_multiplicity
_atom_site_calc_flag
_atom_site_refinement_flags
I1 I 0.32763(2) 0.47422(2) 0.243961(9) 0.01933(6) Uani 1 1 d .
Fe1 Fe 0.27594(4) 0.53027(5) 0.36680(2) 0.01302(10) Uani 1 1 d .
P1 P 0.41003(9) 0.39183(7) 0.40294(4) 0.01442(18) Uani 1 1 d .
P2 P 0.22137(9) 0.58002(8) 0.46417(4) 0.01396(17) Uani 1 1 d .
O1 O 0.0453(2) 0.3691(2) 0.36118(12) 0.0223(6) Uani 1 1 d .
O2 O -0.0259(2) 0.6128(2) 0.34642(13) 0.0236(6) Uani 1 1 d .
O3 O 0.5414(3) 0.6284(2) 0.39931(12) 0.0215(6) Uani 1 1 d .
N1 N 0.3894(3) 0.4436(2) 0.53263(14) 0.0173(7) Uani 1 1 d .
N2 N 0.1869(3) 0.6750(2) 0.33015(13) 0.0157(6) Uani 1 1 d .
C1 C 0.1306(3) 0.4349(3) 0.36175(16) 0.0172(7) Uani 1 1 d .
C2 C 0.5630(3) 0.3639(3) 0.35624(17) 0.0182(7) Uani 1 1 d .
H2A H 0.5350 0.3280 0.3158 0.022 Uiso 1 1 calc R
H2B H 0.6042 0.4379 0.3454 0.022 Uiso 1 1 calc R
C3 C 0.6735(4) 0.2891(3) 0.38629(19) 0.0298(9) Uani 1 1 d .
H3A H 0.7135 0.3288 0.4226 0.045 Uiso 1 1 calc R
H3B H 0.7437 0.2735 0.3547 0.045 Uiso 1 1 calc R
H3C H 0.6336 0.2176 0.4007 0.045 Uiso 1 1 calc R
C4 C 0.3344(4) 0.2495(3) 0.41215(16) 0.0203(7) Uani 1 1 d .
H4A H 0.3956 0.2026 0.4385 0.024 Uiso 1 1 calc R
H4B H 0.2481 0.2572 0.4355 0.024 Uiso 1 1 calc R
C5 C 0.3070(4) 0.1865(3) 0.34934(18) 0.0235(8) Uani 1 1 d .
H5A H 0.2555 0.2358 0.3207 0.035 Uiso 1 1 calc R
H5B H 0.2551 0.1176 0.3580 0.035 Uiso 1 1 calc R
H5C H 0.3931 0.1662 0.3293 0.035 Uiso 1 1 calc R
C6 C 0.4866(4) 0.4108(3) 0.48270(16) 0.0190(7) Uani 1 1 d .
H6A H 0.5308 0.3390 0.4954 0.023 Uiso 1 1 calc R
H6B H 0.5576 0.4696 0.4799 0.023 Uiso 1 1 calc R
C7 C 0.4521(4) 0.4252(3) 0.59563(17) 0.0242(8) Uani 1 1 d .
H7A H 0.4747 0.3449 0.6006 0.036 Uiso 1 1 calc R
H7B H 0.3885 0.4477 0.6290 0.036 Uiso 1 1 calc R
H7C H 0.5344 0.4709 0.5990 0.036 Uiso 1 1 calc R
C8 C 0.3531(3) 0.5640(3) 0.52518(16) 0.0157(7) Uani 1 1 d .
H8A H 0.4340 0.6079 0.5127 0.019 Uiso 1 1 calc R
H8B H 0.3198 0.5942 0.5662 0.019 Uiso 1 1 calc R
C9 C 0.0799(3) 0.4993(3) 0.49923(15) 0.0182(8) Uani 1 1 d .
H9A H -0.0037 0.5188 0.4758 0.022 Uiso 1 1 calc R
H9B H 0.0971 0.4175 0.4925 0.022 Uiso 1 1 calc R
C10 C 0.0547(4) 0.5189(4) 0.57033(16) 0.0234(7) Uani 1 1 d .
H10A H 0.1284 0.4851 0.5950 0.035 Uiso 1 1 calc R
H10B H -0.0311 0.4837 0.5826 0.035 Uiso 1 1 calc R
H10C H 0.0507 0.6005 0.5789 0.035 Uiso 1 1 calc R
C11 C 0.1655(4) 0.7273(3) 0.47760(16) 0.0184(7) Uani 1 1 d .
H11A H 0.0937 0.7452 0.4465 0.022 Uiso 1 1 calc R
H11B H 0.1250 0.7321 0.5205 0.022 Uiso 1 1 calc R
C12 C 0.2761(4) 0.8181(3) 0.47233(19) 0.0232(8) Uani 1 1 d .
H12A H 0.3461 0.8036 0.5042 0.035 Uiso 1 1 calc R
H12B H 0.2365 0.8931 0.4797 0.035 Uiso 1 1 calc R
H12C H 0.3161 0.8156 0.4298 0.035 Uiso 1 1 calc R
C13 C 0.0536(4) 0.6970(3) 0.32314(17) 0.0197(8) Uani 1 1 d .
C14 C 0.0037(4) 0.7975(3) 0.29735(18) 0.0244(8) Uani 1 1 d .
H14 H -0.0908 0.8098 0.2933 0.029 Uiso 1 1 calc R
C15 C 0.0952(4) 0.8785(3) 0.27790(18) 0.0260(9) Uani 1 1 d .
H15 H 0.0642 0.9473 0.2595 0.031 Uiso 1 1 calc R
C16 C 0.2323(4) 0.8597(3) 0.28514(18) 0.0225(8) Uani 1 1 d .
H16 H 0.2960 0.9160 0.2731 0.027 Uiso 1 1 calc R
C17 C 0.2756(4) 0.7560(3) 0.31057(17) 0.0187(7) Uani 1 1 d .
C18 C -0.1705(4) 0.6292(4) 0.3448(2) 0.0309(9) Uani 1 1 d .
H18A H -0.1938 0.6985 0.3681 0.046 Uiso 1 1 calc R
H18B H -0.2153 0.5642 0.3647 0.046 Uiso 1 1 calc R
H18C H -0.2005 0.6361 0.3006 0.046 Uiso 1 1 calc R
C19 C 0.4202(4) 0.7272(3) 0.31940(17) 0.0188(7) Uani 1 1 d .
H19A H 0.4699 0.7951 0.3341 0.023 Uiso 1 1 calc R
H19B H 0.4594 0.7033 0.2783 0.023 Uiso 1 1 calc R
C20 C 0.4365(4) 0.6305(3) 0.36868(16) 0.0170(7) Uani 1 1 d .

loop_
_atom_site_aniso_label
_atom_site_aniso_U_11
_atom_site_aniso_U_22
_atom_site_aniso_U_33
_atom_site_aniso_U_23
_atom_site_aniso_U_13
_atom_site_aniso_U_12
I1 0.02189(10) 0.02477(11) 0.01132(9) -0.00246(9) 0.00036(8) 0.00090(10)
Fe1 0.0128(2) 0.0159(2) 0.0103(2) 0.0000(2) 0.00011(16) 0.0001(2)
P1 0.0144(4) 0.0168(4) 0.0121(4) -0.0007(3) 0.0000(3) 0.0014(3)
P2 0.0149(4) 0.0160(4) 0.0109(4) -0.0006(3) 0.0007(3) 0.0008(4)
O1 0.0167(13) 0.0249(13) 0.0254(15) -0.0011(11) -0.0023(11) -0.0058(11)
O2 0.0139(12) 0.0273(14) 0.0297(15) 0.0053(11) 0.0000(11) 0.0014(11)
O3 0.0188(13) 0.0245(14) 0.0212(14) -0.0031(10) -0.0005(11) -0.0032(11)
N1 0.0205(15) 0.0198(17) 0.0117(14) 0.0003(11) -0.0022(11) 0.0043(12)
N2 0.0191(15) 0.0169(14) 0.0111(13) 0.0005(10) 0.0021(12) 0.0025(12)
C1 0.0195(18) 0.0232(18) 0.0089(16) -0.0013(12) -0.0006(12) 0.0045(14)
C2 0.0164(17) 0.0206(18) 0.0176(18) -0.0026(14) 0.0021(14) 0.0039(14)
C3 0.0218(19) 0.036(2) 0.031(2) 0.0053(16) 0.0070(19) 0.012(2)
C4 0.0248(19) 0.0176(17) 0.0184(17) -0.0005(13) 0.0002(17) 0.0010(16)
C5 0.026(2) 0.0210(18) 0.0232(19) -0.0052(14) -0.0012(16) -0.0013(16)
C6 0.0191(18) 0.0226(19) 0.0152(17) -0.0013(14) -0.0033(14) 0.0034(15)
C7 0.031(2) 0.0284(19) 0.0133(18) 0.0013(15) -0.0045(15) 0.0055(17)
C8 0.0127(17) 0.0192(18) 0.0151(16) -0.0023(12) -0.0016(13) 0.0015(13)
C9 0.0203(17) 0.023(2) 0.0115(15) -0.0014(12) 0.0029(13) -0.0008(14)
C10 0.0265(19) 0.0256(18) 0.0181(17) -0.0021(16) 0.0060(14) -0.0014(18)
C11 0.0189(17) 0.0201(17) 0.0163(16) -0.0012(12) -0.0006(15) 0.0050(16)
C12 0.0229(18) 0.0221(19) 0.024(2) -0.0040(15) 0.0019(16) -0.0003(16)
C13 0.0212(19) 0.0233(19) 0.0147(17) -0.0011(14) -0.0014(15) 0.0036(15)
C14 0.025(2) 0.030(2) 0.0173(19) 0.0008(15) -0.0031(15) 0.0068(17)
C15 0.039(2) 0.024(2) 0.0158(19) 0.0049(15) -0.0007(16) 0.0080(18)
C16 0.033(2) 0.0169(18) 0.0179(18) 0.0030(14) 0.0008(16) 0.0002(16)
C17 0.0231(18) 0.0202(18) 0.0128(18) -0.0005(13) 0.0019(14) -0.0013(15)
C18 0.0154(18) 0.040(2) 0.037(2) 0.0031(17) -0.0017(19) 0.0027(19)
C19 0.0203(19) 0.0209(18) 0.0150(17) 0.0023(14) 0.0050(14) -0.0053(15)
C20 0.0211(18) 0.0183(17) 0.0114(16) -0.0030(13) 0.0011(14) 0.0061(14)

loop_
_atom_type_symbol
_atom_type_description
_atom_type_scat_dispersion_real
_atom_type_scat_dispersion_imag
_atom_type_scat_source
C C 0.0033 0.0016 'International Tables Vol C Tables 4.2.6.8 and 6.1.1.4'
H H 0.0000 0.0000 'International Tables Vol C Tables 4.2.6.8 and 6.1.1.4'
N N 0.0061 0.0033 'International Tables Vol C Tables 4.2.6.8 and 6.1.1.4'
O O 0.0106 0.0060 'International Tables Vol C Tables 4.2.6.8 and 6.1.1.4'
P P 0.1023 0.0942 'International Tables Vol C Tables 4.2.6.8 and 6.1.1.4'
Fe Fe 0.3463 0.8444 'International Tables Vol C Tables 4.2.6.8 and 6.1.1.4'
I I -0.4742 1.8119 'International Tables Vol C Tables 4.2.6.8 and 6.1.1.4'

loop_
_geom_angle_atom_site_label_1
_geom_angle_atom_site_label_2
_geom_angle_atom_site_label_3
_geom_angle
C1 Fe1 C20 177.42(15)
C1 Fe1 N2 98.67(14)
C20 Fe1 N2 81.77(13)
C1 Fe1 P2 91.44(11)
C20 Fe1 P2 91.10(10)
N2 Fe1 P2 91.28(8)
C1 Fe1 P1 92.14(11)
C20 Fe1 P1 87.30(10)
N2 Fe1 P1 168.80(9)
P2 Fe1 P1 91.37(4)
C1 Fe1 I1 86.74(10)
C20 Fe1 I1 90.76(10)
N2 Fe1 I1 85.79(8)
P2 Fe1 I1 176.28(3)
P1 Fe1 I1 91.94(3)
C2 P1 C4 103.13(17)
C2 P1 C6 99.71(16)
C4 P1 C6 100.38(16)
C2 P1 Fe1 116.01(12)
C4 P1 Fe1 117.28(13)
C6 P1 Fe1 117.52(12)
C8 P2 C11 101.68(16)
C8 P2 C9 101.88(15)
C11 P2 C9 101.37(16)
C8 P2 Fe1 116.65(11)
C11 P2 Fe1 117.88(11)
C9 P2 Fe1 114.88(11)
C13 O2 C18 117.8(3)
C8 N1 C6 109.7(3)
C8 N1 C7 109.8(3)
C6 N1 C7 109.0(3)
C13 N2 C17 117.4(3)
C13 N2 Fe1 127.9(2)
C17 N2 Fe1 114.6(2)
O1 C1 Fe1 174.7(3)
C3 C2 P1 118.0(3)
C3 C2 H2A 107.8
P1 C2 H2A 107.8
C3 C2 H2B 107.8
P1 C2 H2B 107.8
H2A C2 H2B 107.2
C2 C3 H3A 109.5
C2 C3 H3B 109.5
H3A C3 H3B 109.5
C2 C3 H3C 109.5
H3A C3 H3C 109.5
H3B C3 H3C 109.5
C5 C4 P1 114.8(2)
C5 C4 H4A 108.6
P1 C4 H4A 108.6
C5 C4 H4B 108.6
P1 C4 H4B 108.6
H4A C4 H4B 107.5
C4 C5 H5A 109.5
C4 C5 H5B 109.5
H5A C5 H5B 109.5
C4 C5 H5C 109.5
H5A C5 H5C 109.5
H5B C5 H5C 109.5
N1 C6 P1 114.1(2)
N1 C6 H6A 108.7
P1 C6 H6A 108.7
N1 C6 H6B 108.7
P1 C6 H6B 108.7
H6A C6 H6B 107.6
N1 C7 H7A 109.5
N1 C7 H7B 109.5
H7A C7 H7B 109.5
N1 C7 H7C 109.5
H7A C7 H7C 109.5
H7B C7 H7C 109.5
N1 C8 P2 110.3(2)
N1 C8 H8A 109.6
P2 C8 H8A 109.6
N1 C8 H8B 109.6
P2 C8 H8B 109.6
H8A C8 H8B 108.1
C10 C9 P2 115.8(2)
C10 C9 H9A 108.3
P2 C9 H9A 108.3
C10 C9 H9B 108.3
P2 C9 H9B 108.3
H9A C9 H9B 107.4
C9 C10 H10A 109.5
C9 C10 H10B 109.5
H10A C10 H10B 109.5
C9 C10 H10C 109.5
H10A C10 H10C 109.5
H10B C10 H10C 109.5
C12 C11 P2 115.6(3)
C12 C11 H11A 108.4
P2 C11 H11A 108.4
C12 C11 H11B 108.4
P2 C11 H11B 108.4
H11A C11 H11B 107.4
C11 C12 H12A 109.5
C11 C12 H12B 109.5
H12A C12 H12B 109.5
C11 C12 H12C 109.5
H12A C12 H12C 109.5
H12B C12 H12C 109.5
N2 C13 O2 112.6(3)
N2 C13 C14 123.5(3)
O2 C13 C14 123.8(3)
C15 C14 C13 118.1(4)
C15 C14 H14 120.9
C13 C14 H14 120.9
C14 C15 C16 120.0(4)
C14 C15 H15 120.0
C16 C15 H15 120.0
C15 C16 C17 118.8(4)
C15 C16 H16 120.6
C17 C16 H16 120.6
N2 C17 C16 122.1(4)
N2 C17 C19 115.1(3)
C16 C17 C19 122.8(3)
O2 C18 H18A 109.5
O2 C18 H18B 109.5
H18A C18 H18B 109.5
O2 C18 H18C 109.5
H18A C18 H18C 109.5
H18B C18 H18C 109.5
C17 C19 C20 110.7(3)
C17 C19 H19A 109.5
C20 C19 H19A 109.5
C17 C19 H19B 109.5
C20 C19 H19B 109.5
H19A C19 H19B 108.1
O3 C20 C19 117.1(3)
O3 C20 Fe1 132.8(3)
C19 C20 Fe1 110.0(2)

loop_
_geom_bond_atom_site_label_1
_geom_bond_atom_site_label_2
_geom_bond_distance
I1 Fe1 2.7169(5)
Fe1 C1 1.830(4)
Fe1 C20 1.982(4)
Fe1 N2 2.070(3)
Fe1 P2 2.1990(10)
Fe1 P1 2.2382(10)
P1 C2 1.835(4)
P1 C4 1.849(4)
P1 C6 1.855(4)
P2 C8 1.840(3)
P2 C11 1.846(3)
P2 C9 1.848(3)
O1 C1 1.147(4)
O2 C13 1.360(4)
O2 C18 1.445(5)
O3 C20 1.222(4)
N1 C8 1.473(4)
N1 C6 1.477(4)
N1 C7 1.480(4)
N2 C13 1.354(5)
N2 C17 1.362(5)
C2 C3 1.542(5)
C2 H2A 0.9900
C2 H2B 0.9900
C3 H3A 0.9800
C3 H3B 0.9800
C3 H3C 0.9800
C4 C5 1.540(5)
C4 H4A 0.9900
C4 H4B 0.9900
C5 H5A 0.9800
C5 H5B 0.9800
C5 H5C 0.9800
C6 H6A 0.9900
C6 H6B 0.9900
C7 H7A 0.9800
C7 H7B 0.9800
C7 H7C 0.9800
C8 H8A 0.9900
C8 H8B 0.9900
C9 C10 1.534(4)
C9 H9A 0.9900
C9 H9B 0.9900
C10 H10A 0.9800
C10 H10B 0.9800
C10 H10C 0.9800
C11 C12 1.536(5)
C11 H11A 0.9900
C11 H11B 0.9900
C12 H12A 0.9800
C12 H12B 0.9800
C12 H12C 0.9800
C13 C14 1.395(5)
C14 C15 1.380(6)
C14 H14 0.9500
C15 C16 1.384(6)
C15 H15 0.9500
C16 C17 1.403(5)
C16 H16 0.9500
C17 C19 1.483(5)
C18 H18A 0.9800
C18 H18B 0.9800
C18 H18C 0.9800
C19 C20 1.550(5)
C19 H19A 0.9900
C19 H19B 0.9900

loop_
_geom_torsion_atom_site_label_1
_geom_torsion_atom_site_label_2
_geom_torsion_atom_site_label_3
_geom_torsion_atom_site_label_4
_geom_torsion
C1 Fe1 P1 C2 123.14(17)
C20 Fe1 P1 C2 -54.33(16)
N2 Fe1 P1 C2 -41.7(4)
P2 Fe1 P1 C2 -145.37(13)
I1 Fe1 P1 C2 36.33(13)
C1 Fe1 P1 C4 0.73(16)
C20 Fe1 P1 C4 -176.75(16)
N2 Fe1 P1 C4 -164.1(4)
P2 Fe1 P1 C4 92.22(13)
I1 Fe1 P1 C4 -86.08(13)
C1 Fe1 P1 C6 -119.09(17)
C20 Fe1 P1 C6 63.44(17)
N2 Fe1 P1 C6 76.1(4)
P2 Fe1 P1 C6 -27.60(14)
I1 Fe1 P1 C6 154.10(14)
C1 Fe1 P2 C8 125.86(17)
C20 Fe1 P2 C8 -53.64(16)
N2 Fe1 P2 C8 -135.43(15)
P1 Fe1 P2 C8 33.68(13)
C1 Fe1 P2 C11 -112.68(18)
C20 Fe1 P2 C11 67.81(17)
N2 Fe1 P2 C11 -13.98(17)
P1 Fe1 P2 C11 155.14(15)
C1 Fe1 P2 C9 6.74(16)
C20 Fe1 P2 C9 -172.77(16)
N2 Fe1 P2 C9 105.44(15)
P1 Fe1 P2 C9 -85.44(13)
C1 Fe1 N2 C13 16.6(3)
C20 Fe1 N2 C13 -166.0(3)
P2 Fe1 N2 C13 -75.1(3)
P1 Fe1 N2 C13 -178.8(3)
I1 Fe1 N2 C13 102.6(3)
C1 Fe1 N2 C17 -162.8(2)
C20 Fe1 N2 C17 14.6(2)
P2 Fe1 N2 C17 105.6(2)
P1 Fe1 N2 C17 1.9(6)
I1 Fe1 N2 C17 -76.7(2)
C4 P1 C2 C3 -63.6(3)
C6 P1 C2 C3 39.5(3)
Fe1 P1 C2 C3 166.8(2)
C2 P1 C4 C5 -55.9(3)
C6 P1 C4 C5 -158.5(3)
Fe1 P1 C4 C5 73.0(3)
C8 N1 C6 P1 -75.4(3)
C7 N1 C6 P1 164.4(2)
C2 P1 C6 N1 175.8(3)
C4 P1 C6 N1 -78.8(3)
Fe1 P1 C6 N1 49.5(3)
C6 N1 C8 P2 82.0(3)
C7 N1 C8 P2 -158.3(2)
C11 P2 C8 N1 166.8(2)
C9 P2 C8 N1 62.4(3)
Fe1 P2 C8 N1 -63.5(3)
C8 P2 C9 C10 43.5(3)
C11 P2 C9 C10 -61.2(3)
Fe1 P2 C9 C10 170.6(2)
C8 P2 C11 C12 57.8(3)
C9 P2 C11 C12 162.6(3)
Fe1 P2 C11 C12 -71.1(3)
C17 N2 C13 O2 -177.6(3)
Fe1 N2 C13 O2 3.1(5)
C17 N2 C13 C14 -0.2(5)
Fe1 N2 C13 C14 -179.6(3)
C18 O2 C13 N2 176.7(3)
C18 O2 C13 C14 -0.6(5)
N2 C13 C14 C15 0.1(6)
O2 C13 C14 C15 177.2(4)
C13 C14 C15 C16 -1.0(6)
C14 C15 C16 C17 2.0(6)
C13 N2 C17 C16 1.2(5)
Fe1 N2 C17 C16 -179.3(3)
C13 N2 C17 C19 180.0(3)
Fe1 N2 C17 C19 -0.6(4)
C15 C16 C17 N2 -2.1(6)
C15 C16 C17 C19 179.2(4)
N2 C17 C19 C20 -19.0(4)
C16 C17 C19 C20 159.8(3)
C17 C19 C20 O3 -151.2(3)
C17 C19 C20 Fe1 30.0(4)
N2 Fe1 C20 O3 157.8(4)
P2 Fe1 C20 O3 66.7(3)
P1 Fe1 C20 O3 -24.6(3)
I1 Fe1 C20 O3 -116.5(3)
N2 Fe1 C20 C19 -23.7(2)
P2 Fe1 C20 C19 -114.8(2)
P1 Fe1 C20 C19 153.8(2)
I1 Fe1 C20 C19 61.9(2)

loop_
_publcif_info_datablock.id
_publcif_info_datablock.publ_exptl
_publcif_info_datablock.publ_geom
_publcif_info_datablock.structure
{3db0f334-affa-4834-87bc-7c8dea4c258b} y y y

loop_
_publcif_info_exptl_table_extra_item
sin_theta_over_lambda_max

loop_
_publcif_info_tables.block_id
_publcif_info_tables.reference_item
{3db0f334-affa-4834-87bc-7c8dea4c258b} '_publcif_info_datablock.publ_exptl'
